data_7101896
loop_
_publ_author_name
'Schaub, Thomas'
'Backes, Marc'
'Radius, Udo'

_publ_section_title
;
 Unusual nickel-mediated C--S cleavage of alkyl and aryl sulfoxides
;
_journal_coden_ASTM CHCOFS
_journal_issue 20
_journal_name_full
;
 Chemical Communications (Cambridge, United Kingdom)
;
_journal_page_first 2037
_journal_page_last 2039
_journal_paper_doi 10.1039/b618632g
_journal_year 2007
_chemical_formula_sum 'C30.5 H47.5 N4 Ni O1.5 S'
_chemical_formula_weight 585.00
_chemical_name_common
;Bis-(1,3-di(isopropyl)imidazol-2-
ylidene)(methylsulfoxyl)(phenyl)nickel(ii)
;
_chemical_name_systematic
;
Bis-{1,3-di(isopropyl)imidazol-2-ylidene}(methylsulfoxyl)(phenyl)nickel(II)
;
_space_group_IT_number 15
_symmetry_cell_setting monoclinic
_symmetry_space_group_name_Hall '-C 2yc'
_symmetry_space_group_name_H-M 'C 1 2/c 1'
_atom_sites_solution_hydrogens geom
_atom_sites_solution_primary direct
_atom_sites_solution_secondary difmap
_audit_creation_method SHELXL-97
_cell_angle_alpha 90.00
_cell_angle_beta 100.999(18)
_cell_angle_gamma 90.00
_cell_formula_units_Z 8
_cell_length_a 39.4440(18)
_cell_length_b 10.1660(14)
_cell_length_c 17.216(3)
_cell_measurement_reflns_used 8000
_cell_measurement_temperature 203(2)
_cell_measurement_theta_max 25.9
_cell_measurement_theta_min 2.2
_cell_volume 6776.5(14)
_computing_cell_refinement 'STOE X-AREA'
_computing_data_collection 'STOE X-AREA'
_computing_data_reduction 'STOE X-RED'
_computing_molecular_graphics 'SHELXL-97 (Sheldrick, 1997)'
_computing_publication_material 'SHELXL-97 (Sheldrick, 1997)'
_computing_structure_refinement 'SHELXL-97 (Sheldrick, 1997)'
_computing_structure_solution 'SHELXS-97 (Sheldrick, 1990)'
_diffrn_ambient_temperature 203(2)
_diffrn_detector_area_resol_mean 6.67
_diffrn_measured_fraction_theta_full 0.942
_diffrn_measured_fraction_theta_max 0.942
_diffrn_measurement_device_type 'STOE IPDS 1'
_diffrn_measurement_method rotation
_diffrn_radiation_monochromator graphite
_diffrn_radiation_source 'fine-focus sealed tube'
_diffrn_radiation_type MoK\a
_diffrn_radiation_wavelength 0.71073
_diffrn_reflns_av_R_equivalents 0.0541
_diffrn_reflns_av_sigmaI/netI 0.0362
_diffrn_reflns_limit_h_max 48
_diffrn_reflns_limit_h_min -45
_diffrn_reflns_limit_k_max 12
_diffrn_reflns_limit_k_min -12
_diffrn_reflns_limit_l_max 19
_diffrn_reflns_limit_l_min -19
_diffrn_reflns_number 24628
_diffrn_reflns_theta_full 26.05
_diffrn_reflns_theta_max 26.05
_diffrn_reflns_theta_min 2.07
_exptl_absorpt_coefficient_mu 0.662
_exptl_absorpt_correction_T_max 0.837
_exptl_absorpt_correction_T_min 0.722
_exptl_absorpt_correction_type numerical
_exptl_crystal_colour yellow
_exptl_crystal_density_diffrn 1.147
_exptl_crystal_density_method 'not measured'
_exptl_crystal_description plate
_exptl_crystal_F_000 2516
_exptl_crystal_size_max 0.50
_exptl_crystal_size_mid 0.50
_exptl_crystal_size_min 0.20
_refine_diff_density_max 0.820
_refine_diff_density_min -0.535
_refine_diff_density_rms 0.069
_refine_ls_goodness_of_fit_ref 1.071
_refine_ls_hydrogen_treatment constr
_refine_ls_matrix_type full
_refine_ls_number_parameters 358
_refine_ls_number_reflns 6319
_refine_ls_number_restraints 1
_refine_ls_restrained_S_all 1.072
_refine_ls_R_factor_all 0.0587
_refine_ls_R_factor_gt 0.0486
_refine_ls_shift/su_max 0.003
_refine_ls_shift/su_mean 0.000
_refine_ls_structure_factor_coef Fsqd
_refine_ls_weighting_details 'w=1/[\s^2^(Fo^2^)+(0.0947P)^2^+5.7097P] where P=(Fo^2^+2Fc^2^)/3'
_refine_ls_weighting_scheme calc
_refine_ls_wR_factor_gt 0.1420
_refine_ls_wR_factor_ref 0.1520
_reflns_number_gt 5261
_reflns_number_total 6319
_reflns_threshold_expression >2sigma(I)
_cod_data_source_file b618632g.txt
_cod_data_source_block compound3
_cod_depositor_comments
;
The following automatic conversions were performed:

'_refine_ls_weighting_scheme' value 'calc
w=1/[\s^2^(Fo^2^)+(0.0947P)^2^+5.7097P] where P=(Fo^2^+2Fc^2^)/3' was
changed to 'calc'. New tag '_refine_ls_weighting_details' was
created. The value of the new tag was set to
'w=1/[\s^2^(Fo^2^)+(0.0947P)^2^+5.7097P] where P=(Fo^2^+2Fc^2^)/3'.

Automatic conversion script
Id: cif_fix_values 3143 2015-03-26 13:38:13Z robertas 
;
_cod_original_sg_symbol_H-M C2/c
_cod_original_formula_sum 'C30.50 H47.50 N4 Ni O1.50 S'
_cod_database_code 7101896

loop_
_symmetry_equiv_pos_as_xyz
'x, y, z'
'-x, y, -z+1/2'
'x+1/2, y+1/2, z'
'-x+1/2, y+1/2, -z+1/2'
'-x, -y, -z'
'x, -y, z-1/2'
'-x+1/2, -y+1/2, -z'
'x+1/2, -y+1/2, z-1/2'

loop_
_atom_site_label
_atom_site_type_symbol
_atom_site_fract_x
_atom_site_fract_y
_atom_site_fract_z
_atom_site_U_iso_or_equiv
_atom_site_adp_type
_atom_site_occupancy
_atom_site_calc_flag
_atom_site_refinement_flags
S S 0.109683(17) 0.39912(7) 0.15362(4) 0.04016(18) Uani 1 d .
Ni Ni 0.144174(8) 0.25743(3) 0.109337(18) 0.02943(13) Uani 1 d .
O1 O 0.12344(6) 0.4631(2) 0.23392(13) 0.0547(6) Uani 1 d .
N1 N 0.13110(6) 0.3415(2) -0.05593(13) 0.0354(5) Uani 1 d .
N2 N 0.08815(6) 0.2308(3) -0.03124(15) 0.0424(6) Uani 1 d .
N3 N 0.16637(6) 0.1736(2) 0.27369(13) 0.0360(5) Uani 1 d .
N4 N 0.20273(5) 0.3046(2) 0.23614(13) 0.0339(5) Uani 1 d .
C1 C 0.12000(6) 0.2751(2) 0.00301(16) 0.0328(5) Uani 1 d .
C2 C 0.10656(7) 0.3396(3) -0.12464(17) 0.0446(6) Uani 1 d .
H2 H 0.1082 0.3792 -0.1731 0.053 Uiso 1 calc R
C3 C 0.08009(8) 0.2705(4) -0.10876(19) 0.0507(8) Uani 1 d .
H3 H 0.0595 0.2521 -0.1444 0.061 Uiso 1 calc R
C4 C 0.06567(8) 0.1512(4) 0.0095(2) 0.0562(8) Uani 1 d .
H4 H 0.0776 0.1384 0.0650 0.067 Uiso 1 calc R
C5 C 0.03158(10) 0.2221(6) 0.0099(3) 0.0848(14) Uani 1 d .
H5A H 0.0362 0.3070 0.0354 0.127 Uiso 1 calc R
H5B H 0.0175 0.1697 0.0386 0.127 Uiso 1 calc R
H5C H 0.0194 0.2346 -0.0441 0.127 Uiso 1 calc R
C6 C 0.05979(12) 0.0166(5) -0.0297(3) 0.0823(13) Uani 1 d .
H6A H 0.0480 0.0272 -0.0842 0.123 Uiso 1 calc R
H6B H 0.0458 -0.0368 -0.0014 0.123 Uiso 1 calc R
H6C H 0.0819 -0.0262 -0.0285 0.123 Uiso 1 calc R
C7 C 0.16523(8) 0.4046(3) -0.04778(18) 0.0464(7) Uani 1 d .
H7 H 0.1775 0.3949 0.0077 0.056 Uiso 1 calc R
C8 C 0.16087(14) 0.5501(4) -0.0665(3) 0.0886(15) Uani 1 d .
H8A H 0.1555 0.5623 -0.1234 0.133 Uiso 1 calc R
H8B H 0.1821 0.5960 -0.0449 0.133 Uiso 1 calc R
H8C H 0.1422 0.5850 -0.0431 0.133 Uiso 1 calc R
C9 C 0.18632(10) 0.3390(5) -0.1010(3) 0.0770(12) Uani 1 d .
H9A H 0.1874 0.2452 -0.0906 0.115 Uiso 1 calc R
H9B H 0.2095 0.3754 -0.0909 0.115 Uiso 1 calc R
H9C H 0.1756 0.3543 -0.1558 0.115 Uiso 1 calc R
C10 C 0.17200(7) 0.2441(2) 0.21116(17) 0.0318(5) Uani 1 d .
C11 C 0.19315(7) 0.1905(3) 0.33702(17) 0.0430(6) Uani 1 d .
H11 H 0.1951 0.1516 0.3872 0.052 Uiso 1 calc R
C12 C 0.21590(7) 0.2725(3) 0.31391(17) 0.0409(6) Uani 1 d .
H12 H 0.2368 0.3023 0.3447 0.049 Uiso 1 calc R
C13 C 0.21793(7) 0.3990(3) 0.18874(17) 0.0404(6) Uani 1 d .
H13 H 0.2076 0.3819 0.1326 0.049 Uiso 1 calc R
C14 C 0.20812(10) 0.5374(3) 0.2071(3) 0.0704(11) Uani 1 d .
H14A H 0.1833 0.5425 0.2037 0.106 Uiso 1 calc R
H14B H 0.2150 0.5977 0.1692 0.106 Uiso 1 calc R
H14C H 0.2198 0.5610 0.2601 0.106 Uiso 1 calc R
C15 C 0.25670(9) 0.3814(4) 0.1975(3) 0.0698(11) Uani 1 d .
H15A H 0.2680 0.4076 0.2503 0.105 Uiso 1 calc R
H15B H 0.2651 0.4355 0.1587 0.105 Uiso 1 calc R
H15C H 0.2618 0.2898 0.1890 0.105 Uiso 1 calc R
C16 C 0.13493(8) 0.0959(3) 0.2750(2) 0.0491(7) Uani 1 d .
H16 H 0.1211 0.0944 0.2206 0.059 Uiso 1 calc R
C17 C 0.14463(12) -0.0444(4) 0.2988(3) 0.0856(14) Uani 1 d .
H17A H 0.1592 -0.0797 0.2644 0.128 Uiso 1 calc R
H17B H 0.1239 -0.0973 0.2939 0.128 Uiso 1 calc R
H17C H 0.1570 -0.0463 0.3532 0.128 Uiso 1 calc R
C18 C 0.11310(9) 0.1614(5) 0.3286(2) 0.0709(11) Uani 1 d .
H18A H 0.1253 0.1575 0.3831 0.106 Uiso 1 calc R
H18B H 0.0912 0.1157 0.3237 0.106 Uiso 1 calc R
H18C H 0.1090 0.2526 0.3130 0.106 Uiso 1 calc R
C19 C 0.16821(7) 0.1046(3) 0.08107(16) 0.0382(6) Uani 1 d .
C20 C 0.15277(10) -0.0186(3) 0.0837(2) 0.0572(8) Uani 1 d .
H20 H 0.1307 -0.0237 0.0965 0.069 Uiso 1 calc R
C21 C 0.16912(11) -0.1335(3) 0.0681(2) 0.0662(10) Uani 1 d .
H21 H 0.1581 -0.2147 0.0714 0.079 Uiso 1 calc R
C22 C 0.20142(10) -0.1311(3) 0.0476(2) 0.0626(10) Uani 1 d .
H22 H 0.2122 -0.2094 0.0363 0.075 Uiso 1 calc R
C23 C 0.21724(9) -0.0125(4) 0.0444(2) 0.0620(9) Uani 1 d .
H23 H 0.2392 -0.0087 0.0308 0.074 Uiso 1 calc R
C24 C 0.20096(8) 0.1039(3) 0.0613(2) 0.0510(7) Uani 1 d .
H24 H 0.2125 0.1843 0.0593 0.061 Uiso 1 calc R
C25 C 0.10171(13) 0.5371(4) 0.0876(3) 0.0796(13) Uani 1 d .
H25A H 0.0859 0.5974 0.1060 0.119 Uiso 1 calc R
H25B H 0.0916 0.5066 0.0349 0.119 Uiso 1 calc R
H25C H 0.1233 0.5819 0.0863 0.119 Uiso 1 calc R
C26 C 0.01655(12) 0.4423(6) 0.1879(4) 0.1023(19) Uani 1 d D
H26 H 0.0275 0.4444 0.1440 0.123 Uiso 1 calc R
C27 C 0.03561(10) 0.4427(4) 0.2607(3) 0.0791(13) Uani 1 d D
H27 H 0.0598 0.4456 0.2683 0.095 Uiso 1 calc R
C28 C 0.01955(12) 0.4387(6) 0.3240(4) 0.0995(18) Uani 1 d D
C29 C 0.0395(3) 0.3958(12) 0.3967(7) 0.098(3) Uani 0.50 d PD
H29A H 0.0318 0.3091 0.4092 0.147 Uiso 0.50 calc PR
H29B H 0.0367 0.4570 0.4382 0.147 Uiso 0.50 calc PR
H29C H 0.0636 0.3919 0.3924 0.147 Uiso 0.50 calc PR
O2 O 0.0000 0.8156(8) 0.2500 0.155(3) Uani 1 d S
C30 C 0.0183(3) 1.0331(9) 0.2240(6) 0.314(13) Uani 1 d .
H30A H 0.0120 1.0806 0.1738 0.376 Uiso 1 calc R
H30B H 0.0381 1.0784 0.2563 0.376 Uiso 1 calc R
C31 C 0.0294(3) 0.8790(10) 0.2067(5) 0.234(6) Uani 1 d .
H31A H 0.0259 0.8578 0.1502 0.281 Uiso 1 calc R
H31B H 0.0530 0.8567 0.2331 0.281 Uiso 1 calc R

loop_
_atom_site_aniso_label
_atom_site_aniso_U_11
_atom_site_aniso_U_22
_atom_site_aniso_U_33
_atom_site_aniso_U_23
_atom_site_aniso_U_13
_atom_site_aniso_U_12
S 0.0359(3) 0.0516(4) 0.0336(4) -0.0030(3) 0.0082(2) 0.0035(3)
Ni 0.0303(2) 0.03300(19) 0.0242(2) -0.00017(11) 0.00310(13) -0.00427(11)
O1 0.0572(13) 0.0685(14) 0.0386(13) -0.0150(10) 0.0096(9) 0.0087(10)
N1 0.0424(12) 0.0382(11) 0.0247(12) 0.0010(8) 0.0042(8) 0.0009(9)
N2 0.0315(11) 0.0636(15) 0.0310(14) -0.0081(10) 0.0034(9) -0.0068(10)
N3 0.0382(11) 0.0392(11) 0.0295(12) 0.0057(9) 0.0033(8) -0.0012(9)
N4 0.0319(10) 0.0379(11) 0.0310(12) -0.0040(9) 0.0042(8) -0.0033(8)
C1 0.0310(12) 0.0375(12) 0.0298(15) -0.0031(10) 0.0058(10) -0.0016(9)
C2 0.0469(15) 0.0592(17) 0.0257(15) 0.0011(11) 0.0021(11) 0.0080(13)
C3 0.0372(15) 0.083(2) 0.0279(17) -0.0066(13) -0.0026(11) 0.0030(14)
C4 0.0431(16) 0.085(2) 0.0421(19) -0.0124(16) 0.0121(13) -0.0248(15)
C5 0.0433(19) 0.143(4) 0.073(3) -0.022(3) 0.0230(19) -0.017(2)
C6 0.088(3) 0.092(3) 0.069(3) -0.023(2) 0.020(2) -0.046(2)
C7 0.0588(18) 0.0497(16) 0.0303(16) 0.0029(11) 0.0074(12) -0.0183(13)
C8 0.136(4) 0.047(2) 0.089(3) -0.0027(19) 0.037(3) -0.029(2)
C9 0.057(2) 0.101(3) 0.080(3) -0.028(2) 0.0322(19) -0.030(2)
C10 0.0316(12) 0.0321(12) 0.0313(15) -0.0013(9) 0.0053(10) -0.0011(9)
C11 0.0490(15) 0.0488(15) 0.0286(15) 0.0023(11) 0.0011(11) 0.0070(12)
C12 0.0378(14) 0.0510(15) 0.0298(16) -0.0063(11) -0.0040(11) 0.0022(11)
C13 0.0427(14) 0.0429(14) 0.0359(16) -0.0039(11) 0.0081(11) -0.0091(11)
C14 0.069(2) 0.0447(17) 0.106(3) -0.0003(18) 0.037(2) -0.0068(16)
C15 0.0463(18) 0.072(2) 0.098(3) 0.012(2) 0.0303(19) -0.0006(16)
C16 0.0499(16) 0.0521(17) 0.0441(19) 0.0138(13) 0.0061(13) -0.0140(13)
C17 0.091(3) 0.054(2) 0.106(4) 0.030(2) 0.003(3) -0.015(2)
C18 0.055(2) 0.102(3) 0.059(3) 0.010(2) 0.0202(17) -0.016(2)
C19 0.0435(14) 0.0357(13) 0.0324(15) -0.0011(10) -0.0005(10) -0.0007(10)
C20 0.069(2) 0.0404(15) 0.063(2) -0.0051(14) 0.0133(16) -0.0072(14)
C21 0.093(3) 0.0377(16) 0.064(3) -0.0058(15) 0.007(2) -0.0039(16)
C22 0.084(2) 0.0458(17) 0.047(2) -0.0143(13) -0.0155(17) 0.0213(16)
C23 0.0528(18) 0.068(2) 0.060(2) -0.0206(17) -0.0032(15) 0.0156(16)
C24 0.0482(16) 0.0460(16) 0.057(2) -0.0121(13) 0.0061(14) 0.0003(13)
C25 0.122(4) 0.066(2) 0.054(3) 0.0091(17) 0.024(2) 0.041(2)
C26 0.059(2) 0.130(4) 0.127(5) -0.063(4) 0.041(3) -0.009(3)
C27 0.049(2) 0.068(2) 0.123(4) -0.008(2) 0.026(2) -0.0001(17)
C28 0.064(2) 0.114(4) 0.120(5) 0.051(3) 0.017(3) 0.006(3)
C29 0.074(6) 0.125(9) 0.094(8) 0.021(6) 0.011(5) -0.016(6)
O2 0.161(6) 0.133(5) 0.126(6) 0.000 -0.090(5) 0.000
C30 0.390(19) 0.201(8) 0.225(13) 0.155(9) -0.257(14) -0.212(11)
C31 0.245(10) 0.247(11) 0.135(7) 0.092(7) -0.155(7) -0.129(9)

loop_
_atom_type_symbol
_atom_type_description
_atom_type_scat_dispersion_real
_atom_type_scat_dispersion_imag
_atom_type_scat_source
C C 0.0033 0.0016 'International Tables Vol C Tables 4.2.6.8 and 6.1.1.4'
H H 0.0000 0.0000 'International Tables Vol C Tables 4.2.6.8 and 6.1.1.4'
N N 0.0061 0.0033 'International Tables Vol C Tables 4.2.6.8 and 6.1.1.4'
O O 0.0106 0.0060 'International Tables Vol C Tables 4.2.6.8 and 6.1.1.4'
S S 0.1246 0.1234 'International Tables Vol C Tables 4.2.6.8 and 6.1.1.4'
Ni Ni 0.3393 1.1124 'International Tables Vol C Tables 4.2.6.8 and 6.1.1.4'

loop_
_geom_angle_atom_site_label_1
_geom_angle_atom_site_label_2
_geom_angle_atom_site_label_3
_geom_angle
_geom_angle_site_symmetry_1
_geom_angle_site_symmetry_3
O1 S C25 103.23(18) . .
O1 S Ni 116.89(9) . .
C25 S Ni 109.59(14) . .
C10 Ni C1 174.53(10) . .
C10 Ni C19 87.12(11) . .
C1 Ni C19 90.78(11) . .
C10 Ni S 90.78(8) . .
C1 Ni S 92.39(8) . .
C19 Ni S 166.93(9) . .
C1 N1 C2 111.1(2) . .
C1 N1 C7 124.3(2) . .
C2 N1 C7 124.5(2) . .
C1 N2 C3 110.4(3) . .
C1 N2 C4 124.5(3) . .
C3 N2 C4 125.1(3) . .
C10 N3 C11 110.4(2) . .
C10 N3 C16 124.4(2) . .
C11 N3 C16 125.1(2) . .
C10 N4 C12 110.4(2) . .
C10 N4 C13 124.0(2) . .
C12 N4 C13 125.4(2) . .
N2 C1 N1 104.1(2) . .
N2 C1 Ni 129.6(2) . .
N1 C1 Ni 126.23(19) . .
C3 C2 N1 106.3(3) . .
C2 C3 N2 108.1(3) . .
N2 C4 C6 109.7(3) . .
N2 C4 C5 110.7(3) . .
C6 C4 C5 111.5(3) . .
N1 C7 C9 110.5(2) . .
N1 C7 C8 109.9(3) . .
C9 C7 C8 110.9(3) . .
N3 C10 N4 105.2(2) . .
N3 C10 Ni 128.70(19) . .
N4 C10 Ni 126.1(2) . .
C12 C11 N3 107.4(3) . .
C11 C12 N4 106.6(2) . .
N4 C13 C14 110.3(3) . .
N4 C13 C15 112.3(3) . .
C14 C13 C15 112.5(3) . .
N3 C16 C17 109.8(3) . .
N3 C16 C18 110.4(3) . .
C17 C16 C18 113.0(3) . .
C20 C19 C24 115.6(3) . .
C20 C19 Ni 118.4(2) . .
C24 C19 Ni 126.0(2) . .
C21 C20 C19 121.9(3) . .
C22 C21 C20 121.3(3) . .
C23 C22 C21 118.4(3) . .
C22 C23 C24 120.4(3) . .
C19 C24 C23 122.4(3) . .
C27 C26 C28 120.9(5) . 2
C26 C27 C28 119.1(4) . .
C27 C28 C26 119.9(5) . 2
C27 C28 C29 116.9(6) . .
C26 C28 C29 121.0(6) 2 .
C31 O2 C31 133.3(10) 2 .
C31 C30 C30 110.1(6) . 2
O2 C31 C30 93.2(9) . .

loop_
_geom_bond_atom_site_label_1
_geom_bond_atom_site_label_2
_geom_bond_distance
_geom_bond_site_symmetry_2
S O1 1.531(2) .
S C25 1.795(4) .
S Ni 2.2143(8) .
Ni C10 1.887(3) .
Ni C1 1.904(3) .
Ni C19 1.930(3) .
N1 C1 1.359(3) .
N1 C2 1.378(3) .
N1 C7 1.474(4) .
N2 C1 1.359(3) .
N2 C3 1.372(4) .
N2 C4 1.473(4) .
N3 C10 1.347(3) .
N3 C11 1.377(4) .
N3 C16 1.474(3) .
N4 C10 1.354(3) .
N4 C12 1.380(4) .
N4 C13 1.461(3) .
C2 C3 1.329(5) .
C4 C6 1.523(5) .
C4 C5 1.527(5) .
C7 C9 1.506(5) .
C7 C8 1.516(5) .
C11 C12 1.340(4) .
C13 C14 1.508(4) .
C13 C15 1.519(4) .
C16 C17 1.513(5) .
C16 C18 1.529(5) .
C19 C20 1.397(4) .
C19 C24 1.397(4) .
C20 C21 1.385(5) .
C21 C22 1.385(6) .
C22 C23 1.364(5) .
C23 C24 1.403(4) .
C26 C27 1.333(7) .
C26 C28 1.400(6) 2
C27 C28 1.361(7) .
C28 C26 1.400(6) 2
C28 C29 1.414(11) .
O2 C31 1.627(11) 2
O2 C31 1.627(11) .
C30 C31 1.669(16) .
C30 C30 1.84(3) 2
